data_4086166
loop_
_publ_author_name
'Streubel, Rainer'
'Fa\&sbender, Jan'
'Schnakenburg, Gregor'
'Espinosa Ferao, Arturo'

_publ_section_title
;
 Formation of Transient and Stable 1,3-Dipole Complexes with P,S,C and
 S,P,C Ligand Skeletons
;
_journal_issue 13
_journal_name_full Organometallics
_journal_page_first 3103
_journal_paper_doi 10.1021/acs.organomet.5b00386
_journal_volume 34
_journal_year 2015
_chemical_formula_moiety 'C17 H31 N2 O5 P S Si2 W'
_chemical_formula_sum 'C17 H31 N2 O5 P S Si2 W'
_chemical_formula_weight 646.50
_chemical_name_systematic
; 
 ? 
;
_space_group_IT_number 14
_symmetry_cell_setting monoclinic
_symmetry_space_group_name_Hall '-P 2ybc'
_symmetry_space_group_name_H-M 'P 1 21/c 1'
_atom_sites_solution_hydrogens geom
_atom_sites_solution_primary direct
_atom_sites_solution_secondary difmap
_audit_creation_method SHELXL-97
_cell_angle_alpha 90.00
_cell_angle_beta 112.729(2)
_cell_angle_gamma 90.00
_cell_formula_units_Z 4
_cell_length_a 11.4245(4)
_cell_length_b 10.8185(4)
_cell_length_c 22.6384(6)
_cell_measurement_reflns_used 5621
_cell_measurement_temperature 123(2)
_cell_measurement_theta_max 29.13
_cell_measurement_theta_min 1.00
_cell_volume 2580.73(15)
_computing_cell_refinement 'HKL Scalepack (Otwinowski & Minor 1997)'
_computing_data_collection 'HKL Denzo and Scalepack (Otwinowski & Minor 1997)'
_computing_data_reduction 'HKL Denzo and Scalepack (Otwinowski & Minor 1997)'
_computing_molecular_graphics 'DIAMOND (Brandenburg, 1999)'
_computing_publication_material 'SHELXL97 (Sheldrick, 1997)'
_computing_structure_refinement 'SHELXL-97 (Sheldrick, 1997)'
_computing_structure_solution 'SHELXS-97 (Sheldrick, 1990)'
_diffrn_ambient_temperature 123(2)
_diffrn_detector_area_resol_mean 9
_diffrn_measured_fraction_theta_full 0.981
_diffrn_measured_fraction_theta_max 0.981
_diffrn_measurement_device '95mm CCD camera on \k-goniostat'
_diffrn_measurement_device_type 'Nonius KappaCCD'
_diffrn_measurement_method 'CCD rotation images, thick slices'
_diffrn_radiation_monochromator 'horizonally mounted graphite crystal'
_diffrn_radiation_type MoK\a
_diffrn_radiation_wavelength 0.71073
_diffrn_reflns_av_R_equivalents 0.0461
_diffrn_reflns_av_sigmaI/netI 0.0736
_diffrn_reflns_limit_h_max 15
_diffrn_reflns_limit_h_min -11
_diffrn_reflns_limit_k_max 14
_diffrn_reflns_limit_k_min -13
_diffrn_reflns_limit_l_max 29
_diffrn_reflns_limit_l_min -29
_diffrn_reflns_number 18014
_diffrn_reflns_theta_full 28.00
_diffrn_reflns_theta_max 28.00
_diffrn_reflns_theta_min 1.95
_exptl_absorpt_coefficient_mu 4.740
_exptl_absorpt_correction_T_max 0.9112
_exptl_absorpt_correction_T_min 0.8331
_exptl_absorpt_correction_type multi-scan
_exptl_absorpt_process_details
;
R.H. Blessing, Acta Cryst. (1995), A51, 33-38
;
_exptl_crystal_colour yellow
_exptl_crystal_density_diffrn 1.664
_exptl_crystal_density_method 'not measured'
_exptl_crystal_description plate
_exptl_crystal_F_000 1280
_exptl_crystal_size_max 0.04
_exptl_crystal_size_mid 0.03
_exptl_crystal_size_min 0.02
_refine_diff_density_max 1.188
_refine_diff_density_min -1.003
_refine_diff_density_rms 0.157
_refine_ls_extinction_method none
_refine_ls_goodness_of_fit_ref 0.758
_refine_ls_hydrogen_treatment constr
_refine_ls_matrix_type full
_refine_ls_number_parameters 272
_refine_ls_number_reflns 6110
_refine_ls_number_restraints 9
_refine_ls_restrained_S_all 0.758
_refine_ls_R_factor_all 0.0464
_refine_ls_R_factor_gt 0.0256
_refine_ls_shift/su_max 0.003
_refine_ls_shift/su_mean 0.000
_refine_ls_structure_factor_coef Fsqd
_refine_ls_weighting_details 'calc w=1/[\s^2^(Fo^2^)+(0.0000P)^2^+0.0000P] where P=(Fo^2^+2Fc^2^)/3'
_refine_ls_weighting_scheme calc
_refine_ls_wR_factor_gt 0.0425
_refine_ls_wR_factor_ref 0.0477
_reflns_number_gt 4548
_reflns_number_total 6110
_reflns_threshold_expression >2sigma(I)
_cod_data_source_file om5b00386_si_002.cif
_cod_data_source_block 2742
_cod_depositor_comments
;
The following automatic conversions were performed:

'_exptl_absorpt_correction_type' value 'Multi-Scan' changed to
'multi-scan' according to
/usr/data/users/saulius/crontab/automatic-downloads/current/ACS/lib/dictionaries/cif_core.dic
dictionary named 'cif_core.dic' version 2.4.2 from 2011-04-26.

Automatic conversion script
Id: cif_fix_values 3271 2015-04-21 07:52:19Z andrius 
;
_cod_original_sg_symbol_H-M 'P 21/c'
_cod_database_code 4086166

loop_
_symmetry_equiv_pos_as_xyz
'x, y, z'
'-x, y+1/2, -z+1/2'
'-x, -y, -z'
'x, -y-1/2, z-1/2'

loop_
_atom_site_label
_atom_site_type_symbol
_atom_site_fract_x
_atom_site_fract_y
_atom_site_fract_z
_atom_site_U_iso_or_equiv
_atom_site_adp_type
_atom_site_occupancy
_atom_site_symmetry_multiplicity
_atom_site_calc_flag
_atom_site_refinement_flags
W W -0.143701(12) -0.296523(13) -0.102386(5) 0.01936(5) Uani 1 1 d U
S S -0.11204(7) -0.24553(7) -0.20746(3) 0.01746(17) Uani 1 1 d .
P P -0.29027(7) -0.21023(7) -0.28006(3) 0.01435(17) Uani 1 1 d .
Si1 Si -0.46353(8) -0.23546(8) -0.42050(4) 0.0188(2) Uani 1 1 d .
Si2 Si -0.22418(9) -0.41702(8) -0.35701(4) 0.0201(2) Uani 1 1 d .
O1 O -0.1541(2) -0.3553(3) 0.03056(11) 0.0480(8) Uani 1 1 d U
O2 O -0.1320(2) -0.0074(2) -0.07186(12) 0.0433(7) Uani 1 1 d .
O3 O -0.4447(2) -0.2840(2) -0.15526(10) 0.0319(6) Uani 1 1 d .
O4 O -0.1610(3) -0.5860(2) -0.13096(12) 0.0452(7) Uani 1 1 d .
O5 O 0.1556(2) -0.3145(3) -0.02698(11) 0.0425(7) Uani 1 1 d .
N1 N -0.3297(2) 0.0292(2) -0.25140(11) 0.0176(6) Uani 1 1 d .
N2 N -0.2076(2) 0.0201(2) -0.31185(11) 0.0157(5) Uani 1 1 d .
C1 C -0.2727(3) -0.0381(3) -0.28220(12) 0.0146(6) Uani 1 1 d .
C2 C -0.2839(3) 0.1513(3) -0.22241(15) 0.0241(7) Uani 1 1 d .
H2A H -0.3444 0.2153 -0.2463 0.036 Uiso 1 1 calc R
H2B H -0.2009 0.1683 -0.2240 0.036 Uiso 1 1 calc R
H2C H -0.2761 0.1512 -0.1777 0.036 Uiso 1 1 calc R
C3 C -0.4343(3) -0.0177(3) -0.23482(14) 0.0233(7) Uani 1 1 d .
H3A H -0.4028 -0.0344 -0.1887 0.035 Uiso 1 1 calc R
H3B H -0.4677 -0.0942 -0.2586 0.035 Uiso 1 1 calc R
H3C H -0.5020 0.0442 -0.2462 0.035 Uiso 1 1 calc R
C4 C -0.2394(3) 0.1436(3) -0.34012(14) 0.0241(7) Uani 1 1 d .
H4A H -0.1741 0.2025 -0.3148 0.036 Uiso 1 1 calc R
H4B H -0.3218 0.1691 -0.3402 0.036 Uiso 1 1 calc R
H4C H -0.2436 0.1419 -0.3842 0.036 Uiso 1 1 calc R
C5 C -0.0978(3) -0.0341(3) -0.32097(13) 0.0177(7) Uani 1 1 d .
H5A H -0.0746 -0.1122 -0.2974 0.027 Uiso 1 1 calc R
H5B H -0.0260 0.0233 -0.3049 0.027 Uiso 1 1 calc R
H5C H -0.1196 -0.0494 -0.3667 0.027 Uiso 1 1 calc R
C6 C -0.2947(3) -0.2566(3) -0.35986(12) 0.0150(6) Uani 1 1 d .
H6A H -0.2400 -0.1971 -0.3714 0.018 Uiso 1 1 calc R
C7 C -0.5292(3) -0.0816(3) -0.41151(16) 0.0370(9) Uani 1 1 d .
H7A H -0.4719 -0.0161 -0.4139 0.055 Uiso 1 1 calc R
H7B H -0.5371 -0.0776 -0.3700 0.055 Uiso 1 1 calc R
H7C H -0.6129 -0.0704 -0.4459 0.055 Uiso 1 1 calc R
C8 C -0.4656(3) -0.2386(4) -0.50326(14) 0.0339(9) Uani 1 1 d .
H8A H -0.4316 -0.3177 -0.5106 0.051 Uiso 1 1 calc R
H8B H -0.4133 -0.1709 -0.5084 0.051 Uiso 1 1 calc R
H8C H -0.5530 -0.2289 -0.5343 0.051 Uiso 1 1 calc R
C9 C -0.5684(3) -0.3568(3) -0.40884(14) 0.0259(8) Uani 1 1 d .
H9A H -0.5631 -0.3539 -0.3646 0.039 Uiso 1 1 calc R
H9B H -0.5411 -0.4383 -0.4175 0.039 Uiso 1 1 calc R
H9C H -0.6562 -0.3419 -0.4383 0.039 Uiso 1 1 calc R
C10 C -0.0502(3) -0.3992(3) -0.33355(14) 0.0263(8) Uani 1 1 d .
H10A H -0.0142 -0.3550 -0.2927 0.039 Uiso 1 1 calc R
H10B H -0.0339 -0.3523 -0.3666 0.039 Uiso 1 1 calc R
H10C H -0.0109 -0.4810 -0.3290 0.039 Uiso 1 1 calc R
C11 C -0.2818(3) -0.4950(3) -0.43701(15) 0.0359(9) Uani 1 1 d .
H11A H -0.2617 -0.4436 -0.4674 0.054 Uiso 1 1 calc R
H11B H -0.3739 -0.5068 -0.4525 0.054 Uiso 1 1 calc R
H11C H -0.2402 -0.5756 -0.4329 0.054 Uiso 1 1 calc R
C12 C -0.2648(3) -0.5210(3) -0.30145(15) 0.0291(8) Uani 1 1 d .
H12A H -0.2627 -0.4735 -0.2642 0.044 Uiso 1 1 calc R
H12B H -0.2030 -0.5885 -0.2872 0.044 Uiso 1 1 calc R
H12C H -0.3500 -0.5553 -0.3239 0.044 Uiso 1 1 calc R
C13 C -0.1514(3) -0.3327(3) -0.01917(15) 0.0297(8) Uani 1 1 d U
C14 C -0.1361(3) -0.1107(4) -0.08423(15) 0.0275(8) Uani 1 1 d .
C15 C -0.3359(3) -0.2879(3) -0.13894(14) 0.0225(7) Uani 1 1 d U
C16 C -0.1535(3) -0.4812(3) -0.12211(15) 0.0271(7) Uani 1 1 d U
C17 C 0.0488(3) -0.3074(3) -0.05611(14) 0.0252(8) Uani 1 1 d .

loop_
_atom_site_aniso_label
_atom_site_aniso_U_11
_atom_site_aniso_U_22
_atom_site_aniso_U_33
_atom_site_aniso_U_23
_atom_site_aniso_U_13
_atom_site_aniso_U_12
W 0.01816(8) 0.02636(8) 0.01361(7) 0.00296(6) 0.00617(5) 0.00144(6)
S 0.0169(4) 0.0216(4) 0.0134(3) 0.0014(3) 0.0053(3) 0.0019(3)
P 0.0150(4) 0.0150(4) 0.0129(4) -0.0004(3) 0.0052(3) 0.0001(3)
Si1 0.0175(5) 0.0208(5) 0.0146(4) 0.0014(4) 0.0026(3) -0.0020(4)
Si2 0.0211(5) 0.0188(5) 0.0199(4) -0.0042(4) 0.0073(4) 0.0015(4)
O1 0.0451(17) 0.080(2) 0.0257(12) 0.0204(14) 0.0211(12) 0.0166(15)
O2 0.0506(19) 0.0326(17) 0.0471(16) -0.0095(13) 0.0193(14) -0.0007(14)
O3 0.0210(14) 0.0418(16) 0.0312(13) 0.0069(11) 0.0082(11) -0.0030(12)
O4 0.0565(19) 0.0302(16) 0.0495(16) 0.0059(13) 0.0212(14) 0.0004(14)
O5 0.0213(15) 0.067(2) 0.0335(13) -0.0003(13) 0.0040(11) 0.0016(14)
N1 0.0193(15) 0.0156(14) 0.0202(13) -0.0025(11) 0.0100(11) -0.0014(11)
N2 0.0155(14) 0.0145(14) 0.0170(12) 0.0003(11) 0.0063(10) 0.0000(11)
C1 0.0119(16) 0.0168(17) 0.0122(14) -0.0023(13) 0.0014(12) 0.0013(13)
C2 0.025(2) 0.0176(18) 0.0290(17) -0.0040(15) 0.0103(15) -0.0017(15)
C3 0.026(2) 0.0218(18) 0.0285(17) -0.0032(15) 0.0177(15) 0.0009(15)
C4 0.025(2) 0.0209(18) 0.0257(17) 0.0061(15) 0.0090(14) 0.0009(15)
C5 0.0165(17) 0.0182(17) 0.0195(15) -0.0037(14) 0.0081(13) -0.0021(14)
C6 0.0156(17) 0.0167(16) 0.0112(14) -0.0017(13) 0.0037(12) -0.0016(13)
C7 0.026(2) 0.030(2) 0.037(2) 0.0014(17) -0.0072(16) 0.0073(17)
C8 0.029(2) 0.048(2) 0.0193(17) 0.0072(17) 0.0037(15) -0.0053(18)
C9 0.0231(19) 0.034(2) 0.0207(16) 0.0012(15) 0.0086(14) -0.0071(16)
C10 0.027(2) 0.030(2) 0.0240(16) -0.0019(16) 0.0116(14) 0.0065(16)
C11 0.039(2) 0.038(2) 0.0290(18) -0.0169(17) 0.0105(17) 0.0014(19)
C12 0.030(2) 0.0171(18) 0.0357(19) -0.0007(15) 0.0079(16) 0.0005(16)
C13 0.026(2) 0.043(2) 0.0215(14) 0.0135(16) 0.0106(14) 0.0082(17)
C14 0.0196(19) 0.034(2) 0.0292(18) 0.0025(17) 0.0099(15) 0.0042(17)
C15 0.026(2) 0.0219(18) 0.0201(15) 0.0042(14) 0.0093(14) -0.0023(16)
C16 0.031(2) 0.0274(11) 0.0225(17) 0.0060(15) 0.0094(15) 0.0033(17)
C17 0.026(2) 0.034(2) 0.0167(15) 0.0027(15) 0.0090(14) 0.0020(17)

loop_
_atom_type_symbol
_atom_type_description
_atom_type_scat_dispersion_real
_atom_type_scat_dispersion_imag
_atom_type_scat_source
C C 0.0033 0.0016 'International Tables Vol C Tables 4.2.6.8 and 6.1.1.4'
H H 0.0000 0.0000 'International Tables Vol C Tables 4.2.6.8 and 6.1.1.4'
N N 0.0061 0.0033 'International Tables Vol C Tables 4.2.6.8 and 6.1.1.4'
O O 0.0106 0.0060 'International Tables Vol C Tables 4.2.6.8 and 6.1.1.4'
P P 0.1023 0.0942 'International Tables Vol C Tables 4.2.6.8 and 6.1.1.4'
S S 0.1246 0.1234 'International Tables Vol C Tables 4.2.6.8 and 6.1.1.4'
Si Si 0.0817 0.0704 'International Tables Vol C Tables 4.2.6.8 and 6.1.1.4'
W W -0.8490 6.8722 'International Tables Vol C Tables 4.2.6.8 and 6.1.1.4'

loop_
_geom_angle_atom_site_label_1
_geom_angle_atom_site_label_2
_geom_angle_atom_site_label_3
_geom_angle
C13 W C15 87.58(13)
C13 W C16 89.74(14)
C15 W C16 89.81(13)
C13 W C17 86.25(13)
C15 W C17 173.80(11)
C16 W C17 90.76(14)
C13 W C14 91.00(14)
C15 W C14 89.53(13)
C16 W C14 178.98(13)
C17 W C14 89.99(13)
C13 W S 174.93(10)
C15 W S 97.38(8)
C16 W S 91.31(9)
C17 W S 88.78(8)
C14 W S 88.02(9)
P S W 108.61(4)
C6 P C1 101.89(12)
C6 P S 111.48(10)
C1 P S 96.87(9)
C9 Si1 C8 111.72(15)
C9 Si1 C7 107.74(17)
C8 Si1 C7 106.01(17)
C9 Si1 C6 109.98(14)
C8 Si1 C6 109.82(15)
C7 Si1 C6 111.51(14)
C10 Si2 C11 105.12(15)
C10 Si2 C12 112.65(15)
C11 Si2 C12 107.03(16)
C10 Si2 C6 107.89(15)
C11 Si2 C6 113.08(14)
C12 Si2 C6 111.00(14)
C1 N1 C3 123.5(3)
C1 N1 C2 123.8(2)
C3 N1 C2 112.2(2)
C1 N2 C4 123.9(2)
C1 N2 C5 123.6(2)
C4 N2 C5 112.5(2)
N2 C1 N1 118.9(3)
N2 C1 P 124.5(2)
N1 C1 P 116.6(2)
N1 C2 H2A 109.5
N1 C2 H2B 109.5
H2A C2 H2B 109.5
N1 C2 H2C 109.5
H2A C2 H2C 109.5
H2B C2 H2C 109.5
N1 C3 H3A 109.5
N1 C3 H3B 109.5
H3A C3 H3B 109.5
N1 C3 H3C 109.5
H3A C3 H3C 109.5
H3B C3 H3C 109.5
N2 C4 H4A 109.5
N2 C4 H4B 109.5
H4A C4 H4B 109.5
N2 C4 H4C 109.5
H4A C4 H4C 109.5
H4B C4 H4C 109.5
N2 C5 H5A 109.5
N2 C5 H5B 109.5
H5A C5 H5B 109.5
N2 C5 H5C 109.5
H5A C5 H5C 109.5
H5B C5 H5C 109.5
P C6 Si1 107.99(15)
P C6 Si2 111.17(14)
Si1 C6 Si2 115.62(15)
P C6 H6A 107.2
Si1 C6 H6A 107.2
Si2 C6 H6A 107.2
Si1 C7 H7A 109.5
Si1 C7 H7B 109.5
H7A C7 H7B 109.5
Si1 C7 H7C 109.5
H7A C7 H7C 109.5
H7B C7 H7C 109.5
Si1 C8 H8A 109.5
Si1 C8 H8B 109.5
H8A C8 H8B 109.5
Si1 C8 H8C 109.5
H8A C8 H8C 109.5
H8B C8 H8C 109.5
Si1 C9 H9A 109.5
Si1 C9 H9B 109.5
H9A C9 H9B 109.5
Si1 C9 H9C 109.5
H9A C9 H9C 109.5
H9B C9 H9C 109.5
Si2 C10 H10A 109.5
Si2 C10 H10B 109.5
H10A C10 H10B 109.5
Si2 C10 H10C 109.5
H10A C10 H10C 109.5
H10B C10 H10C 109.5
Si2 C11 H11A 109.5
Si2 C11 H11B 109.5
H11A C11 H11B 109.5
Si2 C11 H11C 109.5
H11A C11 H11C 109.5
H11B C11 H11C 109.5
Si2 C12 H12A 109.5
Si2 C12 H12B 109.5
H12A C12 H12B 109.5
Si2 C12 H12C 109.5
H12A C12 H12C 109.5
H12B C12 H12C 109.5
O1 C13 W 178.9(3)
O2 C14 W 177.5(3)
O3 C15 W 175.1(3)
O4 C16 W 176.8(3)
O5 C17 W 176.1(3)

loop_
_geom_bond_atom_site_label_1
_geom_bond_atom_site_label_2
_geom_bond_distance
W C13 1.959(3)
W C15 2.028(4)
W C16 2.041(4)
W C17 2.041(3)
W C14 2.047(4)
W S 2.5997(7)
S P 2.0993(11)
P C6 1.857(3)
P C1 1.876(3)
Si1 C9 1.863(3)
Si1 C8 1.865(3)
Si1 C7 1.869(4)
Si1 C6 1.900(3)
Si2 C10 1.858(3)
Si2 C11 1.872(3)
Si2 C12 1.874(3)
Si2 C6 1.904(3)
O1 C13 1.164(3)
O2 C14 1.149(4)
O3 C15 1.153(4)
O4 C16 1.149(4)
O5 C17 1.144(4)
N1 C1 1.339(3)
N1 C3 1.474(4)
N1 C2 1.478(4)
N2 C1 1.336(4)
N2 C4 1.465(4)
N2 C5 1.470(4)
C2 H2A 0.9800
C2 H2B 0.9800
C2 H2C 0.9800
C3 H3A 0.9800
C3 H3B 0.9800
C3 H3C 0.9800
C4 H4A 0.9800
C4 H4B 0.9800
C4 H4C 0.9800
C5 H5A 0.9800
C5 H5B 0.9800
C5 H5C 0.9800
C6 H6A 1.0000
C7 H7A 0.9800
C7 H7B 0.9800
C7 H7C 0.9800
C8 H8A 0.9800
C8 H8B 0.9800
C8 H8C 0.9800
C9 H9A 0.9800
C9 H9B 0.9800
C9 H9C 0.9800
C10 H10A 0.9800
C10 H10B 0.9800
C10 H10C 0.9800
C11 H11A 0.9800
C11 H11B 0.9800
C11 H11C 0.9800
C12 H12A 0.9800
C12 H12B 0.9800
C12 H12C 0.9800

loop_
_geom_torsion_atom_site_label_1
_geom_torsion_atom_site_label_2
_geom_torsion_atom_site_label_3
_geom_torsion_atom_site_label_4
_geom_torsion
C13 W S P -165.4(12)
C15 W S P 2.75(10)
C16 W S P 92.72(10)
C17 W S P -176.55(10)
C14 W S P -86.52(10)
W S P C6 -148.88(11)
W S P C1 105.43(9)
C4 N2 C1 N1 -30.6(4)
C5 N2 C1 N1 150.8(3)
C4 N2 C1 P 149.6(2)
C5 N2 C1 P -29.0(4)
C3 N1 C1 N2 160.1(3)
C2 N1 C1 N2 -28.8(4)
C3 N1 C1 P -20.1(4)
C2 N1 C1 P 151.0(2)
C6 P C1 N2 -34.2(3)
S P C1 N2 79.6(2)
C6 P C1 N1 146.0(2)
S P C1 N1 -100.2(2)
C1 P C6 Si1 -83.04(16)
S P C6 Si1 174.59(10)
C1 P C6 Si2 149.13(15)
S P C6 Si2 46.76(17)
C9 Si1 C6 P -72.03(18)
C8 Si1 C6 P 164.63(16)
C7 Si1 C6 P 47.4(2)
C9 Si1 C6 Si2 53.20(19)
C8 Si1 C6 Si2 -70.1(2)
C7 Si1 C6 Si2 172.66(17)
C10 Si2 C6 P -87.34(17)
C11 Si2 C6 P 156.84(16)
C12 Si2 C6 P 36.5(2)
C10 Si2 C6 Si1 149.08(15)
C11 Si2 C6 Si1 33.3(2)
C12 Si2 C6 Si1 -87.05(18)
C15 W C13 O1 153(19)
C16 W C13 O1 63(19)
C17 W C13 O1 -28(19)
C14 W C13 O1 -118(19)
S W C13 O1 -39(19)
C13 W C14 O2 1(7)
C15 W C14 O2 88(7)
C16 W C14 O2 137(8)
C17 W C14 O2 -86(7)
S W C14 O2 -174(7)
C13 W C15 O3 6(3)
C16 W C15 O3 95(3)
C17 W C15 O3 0(4)
C14 W C15 O3 -85(3)
S W C15 O3 -173(3)
C13 W C16 O4 17(6)
C15 W C16 O4 -71(6)
C17 W C16 O4 103(6)
C14 W C16 O4 -120(8)
S W C16 O4 -168(6)
C13 W C17 O5 -3(5)
C15 W C17 O5 2(5)
C16 W C17 O5 -93(5)
C14 W C17 O5 88(5)
S W C17 O5 176(5)
